data_7033226
loop_
_publ_author_name
'Ul Islam, Rafique'
'Taher, Abu'
'Choudhary, Meenakshi'
'Witcomb, Michael J.'
'Mallick, Kaushik'

_publ_section_title
;
 A polymer supported Cu(I) catalyst for the 'click reaction' in aqueous
 media.
;
_journal_issue 3
_journal_name_full 'Dalton transactions (Cambridge, England : 2003)'
_journal_page_first 1341
_journal_page_last 1349
_journal_paper_doi 10.1039/c4dt02962c
_journal_volume 44
_journal_year 2015
_chemical_formula_moiety 'C11 H11 N3 O2'
_chemical_formula_sum 'C11 H11 N3 O2'
_chemical_formula_weight 217.23
_chemical_name_systematic
;
 ?
;
_space_group_crystal_system monoclinic
_space_group_IT_number 14
_space_group_name_Hall '-P 2yn'
_space_group_name_H-M_alt 'P 1 21/n 1'
_symmetry_space_group_name_Hall '-P 2yn'
_symmetry_space_group_name_H-M 'P 1 21/n 1'
_atom_sites_solution_hydrogens geom
_audit_creation_date 2013-06-26
_audit_creation_method
;
  Olex2 1.2
  (compiled Apr 23 2013 17:54:37, GUI svn.r4466)
;
_cell_angle_alpha 90
_cell_angle_beta 93.238(5)
_cell_angle_gamma 90
_cell_formula_units_Z 4
_cell_length_a 5.1659(4)
_cell_length_b 16.9904(10)
_cell_length_c 12.2690(8)
_cell_measurement_reflns_used 1319
_cell_measurement_temperature 100(2)
_cell_measurement_theta_max 64.971
_cell_measurement_theta_min 4.450
_cell_volume 1075.14(13)
_computing_data_reduction 'SAINT v8.27A (Bruker, 2012)'
_computing_molecular_graphics
;
O. V. Dolomanov, L. J. Bourhis, R. J. Gildea, J. A. K. Howard and H. Puschmann,
OLEX2: a complete structure solution, refinement and analysis program.
J. Appl. Cryst. (2009). 42, 339-341.
;
_computing_publication_material
;
O. V. Dolomanov, L. J. Bourhis, R. J. Gildea, J. A. K. Howard and H. Puschmann,
OLEX2: a complete structure solution, refinement and analysis program.
J. Appl. Cryst. (2009). 42, 339-341.
;
_computing_structure_refinement
;
SHELXL, G.M. Sheldrick, Acta Cryst.
(2008). A64, 112-122
;
_diffrn_ambient_temperature 100.02
_diffrn_measured_fraction_theta_full 0.962
_diffrn_measured_fraction_theta_max 0.986
_diffrn_measurement_device_type 'Bruker APEX-II CCD'
_diffrn_measurement_method '\f and \w scans'
_diffrn_radiation_monochromator graphite
_diffrn_radiation_type CuK\a
_diffrn_radiation_wavelength 1.54178
_diffrn_reflns_av_R_equivalents 0.0654
_diffrn_reflns_av_unetI/netI 0.0377
_diffrn_reflns_Laue_measured_fraction_full 0.962
_diffrn_reflns_Laue_measured_fraction_max 0.986
_diffrn_reflns_limit_h_max 6
_diffrn_reflns_limit_h_min -5
_diffrn_reflns_limit_k_max 19
_diffrn_reflns_limit_k_min -16
_diffrn_reflns_limit_l_max 14
_diffrn_reflns_limit_l_min -14
_diffrn_reflns_number 8000
_diffrn_reflns_point_group_measured_fraction_full 0.962
_diffrn_reflns_point_group_measured_fraction_max 0.986
_diffrn_reflns_theta_full 67.679
_diffrn_reflns_theta_max 66.623
_diffrn_reflns_theta_min 4.450
_diffrn_standards_number 0
_exptl_absorpt_coefficient_mu 0.790
_exptl_absorpt_correction_T_max 0.7528
_exptl_absorpt_correction_T_min 0.6512
_exptl_absorpt_correction_type multi-scan
_exptl_absorpt_process_details
;
SADABS-2012/1 (Bruker,2012) was used for absorption correction.
wR2(int) was 0.0877 before and 0.0560 after correction.
The Ratio of minimum to maximum transmission is 0.8650.
The \l/2 correction factor is 0.0015.
;
_exptl_crystal_colour colourless
_exptl_crystal_colour_primary colourless
_exptl_crystal_density_diffrn 1.342
_exptl_crystal_description cube
_exptl_crystal_F_000 456
_exptl_crystal_size_max 0.245
_exptl_crystal_size_mid 0.156
_exptl_crystal_size_min 0.148
_refine_diff_density_max 0.134
_refine_diff_density_min -0.269
_refine_diff_density_rms 0.043
_refine_ls_extinction_method none
_refine_ls_goodness_of_fit_ref 1.079
_refine_ls_hydrogen_treatment constr
_refine_ls_matrix_type full
_refine_ls_number_parameters 146
_refine_ls_number_reflns 1876
_refine_ls_number_restraints 0
_refine_ls_restrained_S_all 1.079
_refine_ls_R_factor_all 0.0570
_refine_ls_R_factor_gt 0.0369
_refine_ls_shift/su_max 0.001
_refine_ls_shift/su_mean 0.000
_refine_ls_structure_factor_coef Fsqd
_refine_ls_weighting_details 'w=1/[\s^2^(Fo^2^)+(0.0299P)^2^+0.1791P] where P=(Fo^2^+2Fc^2^)/3'
_refine_ls_weighting_scheme calc
_refine_ls_wR_factor_gt 0.0737
_refine_ls_wR_factor_ref 0.0811
_reflns_Friedel_coverage 0.000
_reflns_number_gt 1441
_reflns_number_total 1876
_reflns_threshold_expression 'I > 2\s(I)'
_cod_data_source_file c4dt02962c2.cif
_cod_data_source_block cu_13hp_rui2_0m
_cod_depositor_comments 'Adding full bibliography for 7033226.cif.'
_cod_database_code 7033226
_olex2_refinement_description
;
1. Fixed Uiso
 At 1.2 times of:
  All C(H) groups, All C(H,H) groups
 At 1.5 times of:
  All C(H,H,H) groups
2.a Secondary CH2 refined with riding coordinates:
 C8(H8A,H8B)
2.b Aromatic/amide H refined with riding coordinates:
 C1(H1), C2(H2), C3(H3), C5(H5), C10(H10), C11(H11)
2.c Idealised Me refined as rotating group:
 C9(H9A,H9B,H9C)
;
_shelx_estimated_absorpt_t_max 0.892
_shelx_estimated_absorpt_t_min 0.830
_shelx_space_group_comment
;
The symmetry employed for this shelxl refinement is uniquely defined
by the following loop, which should always be used as a source of
symmetry information in preference to the above space-group names.
They are only intended as comments.
;
_shelxl_version_number 2013-4

loop_
_space_group_symop_operation_xyz
'x, y, z'
'-x+1/2, y+1/2, -z+1/2'
'-x, -y, -z'
'x-1/2, -y-1/2, z-1/2'

loop_
_atom_site_label
_atom_site_type_symbol
_atom_site_fract_x
_atom_site_fract_y
_atom_site_fract_z
_atom_site_U_iso_or_equiv
_atom_site_adp_type
_atom_site_occupancy
_atom_site_site_symmetry_order
_atom_site_calc_flag
_atom_site_refinement_flags_posn
_atom_site_refinement_flags_adp
O1 O 0.0541(2) 0.76547(6) 0.52290(9) 0.0244(3) Uani 1 1 d . .
O2 O -0.1227(2) 0.88402(7) 0.48396(9) 0.0261(3) Uani 1 1 d . .
N1 N 0.5434(2) 0.95153(8) 0.67968(10) 0.0197(3) Uani 1 1 d . .
N2 N 0.4373(3) 0.83024(8) 0.65582(12) 0.0251(3) Uani 1 1 d . .
N3 N 0.6063(3) 0.87573(8) 0.70696(11) 0.0249(3) Uani 1 1 d . .
C1 C 1.0043(3) 1.13486(10) 0.81362(14) 0.0259(4) Uani 1 1 d . .
H1 H 1.1112 1.1761 0.8429 0.031 Uiso 1 1 calc R U
C2 C 1.0616(3) 1.05730(10) 0.83891(14) 0.0275(4) Uani 1 1 d . .
H2 H 1.2072 1.0454 0.8869 0.033 Uiso 1 1 calc R U
C3 C 0.9093(3) 0.99678(10) 0.79511(14) 0.0253(4) Uani 1 1 d . .
H3 H 0.9495 0.9436 0.8127 0.030 Uiso 1 1 calc R U
C4 C 0.6970(3) 1.01487(9) 0.72519(13) 0.0197(3) Uani 1 1 d . .
C5 C 0.3309(3) 0.95325(9) 0.61030(13) 0.0206(4) Uani 1 1 d . .
H5 H 0.2464 0.9981 0.5787 0.025 Uiso 1 1 calc R U
C6 C 0.2650(3) 0.87570(9) 0.59580(13) 0.0202(3) Uani 1 1 d . .
C7 C 0.0446(3) 0.84359(9) 0.52859(13) 0.0207(4) Uani 1 1 d . .
C8 C -0.1578(3) 0.72730(10) 0.45934(14) 0.0270(4) Uani 1 1 d . .
H8A H -0.1670 0.7467 0.3831 0.032 Uiso 1 1 calc R U
H8B H -0.3255 0.7380 0.4917 0.032 Uiso 1 1 calc R U
C9 C -0.0977(3) 0.64063(10) 0.46288(15) 0.0307(4) Uani 1 1 d . .
H9A H 0.0690 0.6312 0.4309 0.046 Uiso 1 1 calc R U
H9B H -0.2346 0.6118 0.4212 0.046 Uiso 1 1 calc R U
H9C H -0.0886 0.6225 0.5388 0.046 Uiso 1 1 calc R U
C10 C 0.7895(3) 1.15190(10) 0.74520(14) 0.0251(4) Uani 1 1 d . .
H10 H 0.7476 1.2052 0.7290 0.030 Uiso 1 1 calc R U
C11 C 0.6344(3) 1.09234(10) 0.69991(13) 0.0228(4) Uani 1 1 d . .
H11 H 0.4881 1.1044 0.6525 0.027 Uiso 1 1 calc R U

loop_
_atom_site_aniso_label
_atom_site_aniso_U_11
_atom_site_aniso_U_22
_atom_site_aniso_U_33
_atom_site_aniso_U_23
_atom_site_aniso_U_13
_atom_site_aniso_U_12
O1 0.0251(6) 0.0170(6) 0.0302(6) -0.0016(5) -0.0071(5) -0.0007(5)
O2 0.0244(6) 0.0221(6) 0.0312(6) 0.0027(5) -0.0042(5) 0.0011(5)
N1 0.0218(7) 0.0153(7) 0.0218(7) 0.0000(5) 0.0007(5) 0.0002(6)
N2 0.0280(7) 0.0189(7) 0.0278(7) 0.0002(6) -0.0040(6) -0.0007(6)
N3 0.0302(7) 0.0150(7) 0.0288(8) 0.0005(6) -0.0054(6) -0.0009(6)
C1 0.0230(8) 0.0231(9) 0.0320(9) -0.0061(7) 0.0038(7) -0.0031(7)
C2 0.0220(8) 0.0277(9) 0.0323(9) -0.0057(8) -0.0031(7) 0.0004(8)
C3 0.0247(8) 0.0186(8) 0.0322(9) -0.0009(7) -0.0021(7) 0.0029(7)
C4 0.0191(8) 0.0183(8) 0.0219(8) -0.0024(6) 0.0038(6) -0.0019(7)
C5 0.0196(8) 0.0193(9) 0.0229(8) 0.0021(6) -0.0004(6) 0.0005(7)
C6 0.0209(8) 0.0173(8) 0.0225(8) -0.0002(7) 0.0010(6) 0.0016(7)
C7 0.0220(8) 0.0188(8) 0.0216(8) 0.0016(6) 0.0037(7) 0.0001(7)
C8 0.0260(9) 0.0246(9) 0.0295(9) -0.0017(7) -0.0068(7) -0.0047(7)
C9 0.0317(9) 0.0244(9) 0.0354(10) -0.0053(8) -0.0035(8) -0.0050(8)
C10 0.0285(9) 0.0180(8) 0.0290(9) 0.0008(7) 0.0041(7) -0.0016(7)
C11 0.0236(8) 0.0209(8) 0.0238(8) 0.0011(7) 0.0017(7) 0.0002(7)

loop_
_atom_type_symbol
_atom_type_description
_atom_type_scat_dispersion_real
_atom_type_scat_dispersion_imag
_atom_type_scat_source
C C 0.0181 0.0091 'International Tables Vol C Tables 4.2.6.8 and 6.1.1.4'
H H 0.0000 0.0000 'International Tables Vol C Tables 4.2.6.8 and 6.1.1.4'
N N 0.0311 0.0180 'International Tables Vol C Tables 4.2.6.8 and 6.1.1.4'
O O 0.0492 0.0322 'International Tables Vol C Tables 4.2.6.8 and 6.1.1.4'

loop_
_geom_angle_atom_site_label_1
_geom_angle_atom_site_label_2
_geom_angle_atom_site_label_3
_geom_angle
C7 O1 C8 116.29(12)
N3 N1 C4 119.65(12)
C5 N1 N3 110.39(13)
C5 N1 C4 129.95(14)
N3 N2 C6 108.91(12)
N2 N3 N1 107.38(12)
C2 C1 H1 120.3
C2 C1 C10 119.35(15)
C10 C1 H1 120.3
C1 C2 H2 119.6
C1 C2 C3 120.72(15)
C3 C2 H2 119.6
C2 C3 H3 120.4
C2 C3 C4 119.16(15)
C4 C3 H3 120.4
C3 C4 N1 118.40(14)
C11 C4 N1 120.62(13)
C11 C4 C3 120.98(14)
N1 C5 H5 127.8
N1 C5 C6 104.36(14)
C6 C5 H5 127.8
N2 C6 C5 108.96(13)
N2 C6 C7 123.61(14)
C5 C6 C7 127.42(14)
O1 C7 C6 111.69(13)
O2 C7 O1 124.74(14)
O2 C7 C6 123.57(14)
O1 C8 H8A 110.6
O1 C8 H8B 110.6
O1 C8 C9 105.81(12)
H8A C8 H8B 108.7
C9 C8 H8A 110.6
C9 C8 H8B 110.6
C8 C9 H9A 109.5
C8 C9 H9B 109.5
C8 C9 H9C 109.5
H9A C9 H9B 109.5
H9A C9 H9C 109.5
H9B C9 H9C 109.5
C1 C10 H10 119.5
C1 C10 C11 121.04(16)
C11 C10 H10 119.5
C4 C11 C10 118.73(15)
C4 C11 H11 120.6
C10 C11 H11 120.6

loop_
_geom_bond_atom_site_label_1
_geom_bond_atom_site_label_2
_geom_bond_distance
O1 C7 1.330(2)
O1 C8 1.4595(19)
O2 C7 1.2104(19)
N1 N3 1.3651(19)
N1 C4 1.432(2)
N1 C5 1.351(2)
N2 N3 1.3002(19)
N2 C6 1.363(2)
C1 H1 0.9500
C1 C2 1.382(3)
C1 C10 1.383(2)
C2 H2 0.9500
C2 C3 1.385(2)
C3 H3 0.9500
C3 C4 1.388(2)
C4 C11 1.386(2)
C5 H5 0.9500
C5 C6 1.370(2)
C6 C7 1.472(2)
C8 H8A 0.9900
C8 H8B 0.9900
C8 C9 1.505(2)
C9 H9A 0.9800
C9 H9B 0.9800
C9 H9C 0.9800
C10 H10 0.9500
C10 C11 1.387(2)
C11 H11 0.9500

loop_
_geom_torsion_atom_site_label_1
_geom_torsion_atom_site_label_2
_geom_torsion_atom_site_label_3
_geom_torsion_atom_site_label_4
_geom_torsion
N1 C4 C11 C10 -179.55(15)
N1 C5 C6 N2 -0.09(18)
N1 C5 C6 C7 179.17(15)
N2 C6 C7 O1 -7.9(2)
N2 C6 C7 O2 172.45(15)
N3 N1 C4 C3 0.9(2)
N3 N1 C4 C11 -179.02(15)
N3 N1 C5 C6 0.00(18)
N3 N2 C6 C5 0.15(19)
N3 N2 C6 C7 -179.14(14)
C1 C2 C3 C4 0.0(3)
C1 C10 C11 C4 0.5(2)
C2 C1 C10 C11 -1.3(3)
C2 C3 C4 N1 179.29(15)
C2 C3 C4 C11 -0.8(3)
C3 C4 C11 C10 0.5(2)
C4 N1 N3 N2 179.56(13)
C4 N1 C5 C6 -179.39(15)
C5 N1 N3 N2 0.09(18)
C5 N1 C4 C3 -179.75(16)
C5 N1 C4 C11 0.3(2)
C5 C6 C7 O1 172.93(16)
C5 C6 C7 O2 -6.7(3)
C6 N2 N3 N1 -0.15(18)
C7 O1 C8 C9 178.33(14)
C8 O1 C7 O2 -1.2(2)
C8 O1 C7 C6 179.17(13)
C10 C1 C2 C3 1.1(3)
